data_7124908
loop_
_publ_author_name
'Dawkins, Michael J. C.'
'Middleton, Ewart'
'Kefalidis, Christos E.'
'Dange, Deepak'
'Juckel, Martin M.'
'Maron, Laurent'
'Jones, Cameron'

_publ_section_title
;
 Two-coordinate terminal zinc hydride complexes: synthesis, structure and
 preliminary reactivity studies.
;
_journal_issue 69
_journal_name_full 'Chemical communications (Cambridge, England)'
_journal_page_first 10490
_journal_page_last 10492
_journal_paper_doi 10.1039/c6cc05445e
_journal_volume 52
_journal_year 2016
_chemical_formula_sum 'C33 H53 B Br N3 O Si Zn'
_chemical_formula_weight 691.96
_space_group_IT_number 14
_space_group_name_Hall '-P 2ybc'
_space_group_name_H-M_alt 'P 1 21/c 1'
_symmetry_cell_setting monoclinic
_symmetry_space_group_name_H-M 'P 1 21/c 1'
_atom_sites_solution_hydrogens geom
_atom_sites_solution_primary direct
_atom_sites_solution_secondary difmap
_audit_creation_method SHELXL-97
_audit_update_record
;
2016-06-30 deposited with the CCDC.
2016-08-02 downloaded from the CCDC.
;
_cell_angle_alpha 90.00
_cell_angle_beta 100.30(3)
_cell_angle_gamma 90.00
_cell_formula_units_Z 4
_cell_length_a 15.203(3)
_cell_length_b 11.974(2)
_cell_length_c 19.965(4)
_cell_measurement_reflns_used 8212
_cell_measurement_temperature 123(2)
_cell_measurement_theta_max 27.50
_cell_measurement_theta_min 3.17
_cell_volume 3575.9(12)
_computing_cell_refinement 'Bruker SAINT'
_computing_data_collection 'Bruker APEX2'
_computing_data_reduction 'Bruker SAINT'
_computing_molecular_graphics 'Bruker SHELXTL'
_computing_publication_material 'Bruker SHELXTL'
_computing_structure_refinement 'SHELXL-97 (Sheldrick, 1997)'
_computing_structure_solution 'SHELXS-97 (Sheldrick 2008)'
_diffrn_ambient_temperature 123(2)
_diffrn_measured_fraction_theta_full 0.998
_diffrn_measured_fraction_theta_max 0.998
_diffrn_measurement_device_type 'Bruker Apex X8'
_diffrn_radiation_monochromator graphite
_diffrn_radiation_source 'fine-focus sealed tube'
_diffrn_radiation_type MoK\a
_diffrn_radiation_wavelength 0.71073
_diffrn_reflns_av_R_equivalents 0.0487
_diffrn_reflns_av_sigmaI/netI 0.0384
_diffrn_reflns_limit_h_max 19
_diffrn_reflns_limit_h_min -19
_diffrn_reflns_limit_k_max 15
_diffrn_reflns_limit_k_min -15
_diffrn_reflns_limit_l_max 25
_diffrn_reflns_limit_l_min -23
_diffrn_reflns_number 42912
_diffrn_reflns_theta_full 27.50
_diffrn_reflns_theta_max 27.50
_diffrn_reflns_theta_min 3.17
_exptl_absorpt_coefficient_mu 1.866
_exptl_absorpt_correction_T_max 0.963
_exptl_absorpt_correction_T_min 0.831
_exptl_absorpt_correction_type multi-scan
_exptl_absorpt_process_details 'Sortav (Blessing)'
_exptl_crystal_colour colourless
_exptl_crystal_density_diffrn 1.285
_exptl_crystal_density_method 'not measured'
_exptl_crystal_description block
_exptl_crystal_F_000 1456
_exptl_crystal_size_max 0.10
_exptl_crystal_size_mid 0.05
_exptl_crystal_size_min 0.02
_refine_diff_density_max 0.601
_refine_diff_density_min -0.405
_refine_diff_density_rms 0.063
_refine_ls_extinction_method none
_refine_ls_goodness_of_fit_ref 1.009
_refine_ls_hydrogen_treatment constr
_refine_ls_matrix_type full
_refine_ls_number_parameters 381
_refine_ls_number_reflns 8212
_refine_ls_number_restraints 0
_refine_ls_restrained_S_all 1.009
_refine_ls_R_factor_all 0.0516
_refine_ls_R_factor_gt 0.0327
_refine_ls_shift/su_max 0.001
_refine_ls_shift/su_mean 0.000
_refine_ls_structure_factor_coef Fsqd
_refine_ls_weighting_details 'calc w=1/[\s^2^(Fo^2^)+(0.0299P)^2^+1.9714P] where P=(Fo^2^+2Fc^2^)/3'
_refine_ls_weighting_scheme calc
_refine_ls_wR_factor_gt 0.0676
_refine_ls_wR_factor_ref 0.0739
_reflns_number_gt 6441
_reflns_number_total 8212
_reflns_threshold_expression >2sigma(I)
_cod_data_source_file c6cc05445e2.cif
_cod_data_source_block compound4S
_cod_original_cell_volume 3576.1(12)
_cod_original_sg_symbol_H-M P2(1)/c
_cod_database_code 7124908

loop_
_symmetry_equiv_pos_as_xyz
'x, y, z'
'-x, y+1/2, -z+1/2'
'-x, -y, -z'
'x, -y-1/2, z-1/2'

loop_
_atom_site_label
_atom_site_type_symbol
_atom_site_fract_x
_atom_site_fract_y
_atom_site_fract_z
_atom_site_U_iso_or_equiv
_atom_site_adp_type
_atom_site_occupancy
_atom_site_symmetry_multiplicity
_atom_site_calc_flag
_atom_site_refinement_flags
Zn1 Zn 0.170119(16) 0.295491(19) 0.252818(12) 0.02106(7) Uani 1 1 d .
N3 N 0.35748(10) 0.39111(13) 0.22746(8) 0.0165(3) Uani 1 1 d .
B1 B 0.27801(14) 0.44563(18) 0.19185(11) 0.0149(4) Uani 1 1 d .
Br1 Br 0.128128(15) 0.115416(18) 0.269617(12) 0.02953(7) Uani 1 1 d .
N2 N 0.31372(10) 0.54298(13) 0.16271(8) 0.0152(3) Uani 1 1 d .
C1 C 0.40733(13) 0.54148(17) 0.18123(10) 0.0210(4) Uani 1 1 d .
H1 H 0.4465 0.5963 0.1685 0.025 Uiso 1 1 calc R
C2 C 0.43296(13) 0.45195(17) 0.21917(10) 0.0208(4) Uani 1 1 d .
H2 H 0.4930 0.4326 0.2376 0.025 Uiso 1 1 calc R
C16 C 0.35197(13) 0.18829(17) 0.22224(10) 0.0191(4) Uani 1 1 d .
C19 C 0.38285(14) 0.17791(19) 0.36408(11) 0.0255(5) Uani 1 1 d .
H19 H 0.3935 0.1733 0.4124 0.031 Uiso 1 1 calc R
C3 C 0.27213(13) 0.63971(16) 0.12883(10) 0.0173(4) Uani 1 1 d .
C12 C 0.24543(15) 0.70784(18) 0.24392(11) 0.0255(5) Uani 1 1 d .
H12 H 0.2423 0.6260 0.2532 0.031 Uiso 1 1 calc R
C8 C 0.23882(13) 0.72182(16) 0.16784(11) 0.0216(4) Uani 1 1 d .
C15 C 0.36260(12) 0.28617(16) 0.26148(10) 0.0171(4) Uani 1 1 d .
C17 C 0.35639(13) 0.08658(17) 0.25620(11) 0.0231(5) Uani 1 1 d .
H17 H 0.3491 0.0192 0.2307 0.028 Uiso 1 1 calc R
C11 C 0.23572(15) 0.5362(2) -0.04865(11) 0.0313(5) Uani 1 1 d .
H11A H 0.1763 0.5237 -0.0375 0.047 Uiso 1 1 calc R
H11B H 0.2550 0.4689 -0.0699 0.047 Uiso 1 1 calc R
H11C H 0.2333 0.5992 -0.0803 0.047 Uiso 1 1 calc R
C20 C 0.37936(13) 0.28275(17) 0.33275(10) 0.0215(4) Uani 1 1 d .
C28 C 0.05900(14) 0.55468(18) 0.09627(12) 0.0279(5) Uani 1 1 d .
H28A H 0.0550 0.6006 0.1362 0.042 Uiso 1 1 calc R
H28B H -0.0001 0.5493 0.0673 0.042 Uiso 1 1 calc R
H28C H 0.1010 0.5891 0.0705 0.042 Uiso 1 1 calc R
C23 C 0.28678(15) 0.09536(18) 0.11048(12) 0.0288(5) Uani 1 1 d .
H23A H 0.3222 0.0269 0.1194 0.043 Uiso 1 1 calc R
H23B H 0.2730 0.1091 0.0613 0.043 Uiso 1 1 calc R
H23C H 0.2310 0.0870 0.1281 0.043 Uiso 1 1 calc R
C21 C 0.33966(14) 0.19326(17) 0.14561(10) 0.0223(4) Uani 1 1 d .
H21 H 0.3057 0.2630 0.1305 0.027 Uiso 1 1 calc R
C4 C 0.26765(13) 0.65153(17) 0.05881(10) 0.0218(4) Uani 1 1 d .
C18 C 0.37120(14) 0.08193(18) 0.32634(12) 0.0259(5) Uani 1 1 d .
H18 H 0.3733 0.0116 0.3486 0.031 Uiso 1 1 calc R
C7 C 0.20134(15) 0.81695(17) 0.13476(12) 0.0282(5) Uani 1 1 d .
H7 H 0.1783 0.8737 0.1601 0.034 Uiso 1 1 calc R
C9 C 0.30221(14) 0.56239(19) 0.01653(11) 0.0261(5) Uani 1 1 d .
H9 H 0.3112 0.4926 0.0444 0.031 Uiso 1 1 calc R
C5 C 0.22973(15) 0.74895(19) 0.02821(12) 0.0297(5) Uani 1 1 d .
H5 H 0.2264 0.7593 -0.0193 0.036 Uiso 1 1 calc R
C24 C 0.39920(16) 0.38725(19) 0.37525(11) 0.0307(5) Uani 1 1 d .
H24 H 0.3873 0.4532 0.3442 0.037 Uiso 1 1 calc R
C6 C 0.19702(16) 0.83037(19) 0.06566(12) 0.0317(5) Uani 1 1 d .
H6 H 0.1713 0.8962 0.0438 0.038 Uiso 1 1 calc R
C29 C 0.00153(15) 0.3467(2) 0.15367(14) 0.0389(6) Uani 1 1 d .
H29A H 0.0164 0.2696 0.1679 0.058 Uiso 1 1 calc R
H29B H -0.0500 0.3468 0.1164 0.058 Uiso 1 1 calc R
H29C H -0.0131 0.3890 0.1922 0.058 Uiso 1 1 calc R
C27 C 0.12207(18) 0.3289(2) 0.05055(12) 0.0393(6) Uani 1 1 d .
H27A H 0.1756 0.3582 0.0355 0.059 Uiso 1 1 calc R
H27B H 0.0709 0.3341 0.0131 0.059 Uiso 1 1 calc R
H27C H 0.1319 0.2507 0.0642 0.059 Uiso 1 1 calc R
Si1 Si 0.09902(4) 0.41247(5) 0.12427(3) 0.01965(12) Uani 1 1 d .
N1 N 0.18904(10) 0.40704(13) 0.18979(8) 0.0162(3) Uani 1 1 d .
O1 O 0.12479(11) 0.37650(12) 0.33145(8) 0.0319(4) Uani 1 1 d .
C22 C 0.43111(16) 0.2022(2) 0.12416(12) 0.0371(6) Uani 1 1 d .
H22A H 0.4613 0.2702 0.1435 0.056 Uiso 1 1 calc R
H22B H 0.4232 0.2051 0.0744 0.056 Uiso 1 1 calc R
H22C H 0.4674 0.1369 0.1409 0.056 Uiso 1 1 calc R
C26 C 0.34080(19) 0.3979(3) 0.42922(13) 0.0486(7) Uani 1 1 d .
H26A H 0.2777 0.3963 0.4074 0.073 Uiso 1 1 calc R
H26B H 0.3539 0.4687 0.4536 0.073 Uiso 1 1 calc R
H26C H 0.3531 0.3357 0.4614 0.073 Uiso 1 1 calc R
C14 C 0.16982(17) 0.7636(2) 0.27155(13) 0.0363(6) Uani 1 1 d .
H14A H 0.1752 0.8448 0.2681 0.054 Uiso 1 1 calc R
H14B H 0.1730 0.7426 0.3194 0.054 Uiso 1 1 calc R
H14C H 0.1124 0.7393 0.2451 0.054 Uiso 1 1 calc R
C10 C 0.39235(16) 0.5954(2) -0.00124(13) 0.0408(6) Uani 1 1 d .
H10A H 0.3853 0.6635 -0.0289 0.061 Uiso 1 1 calc R
H10B H 0.4142 0.5349 -0.0270 0.061 Uiso 1 1 calc R
H10C H 0.4354 0.6089 0.0407 0.061 Uiso 1 1 calc R
C13 C 0.33514(18) 0.7496(2) 0.28179(13) 0.0417(6) Uani 1 1 d .
H13A H 0.3400 0.8301 0.2744 0.063 Uiso 1 1 calc R
H13B H 0.3835 0.7107 0.2648 0.063 Uiso 1 1 calc R
H13C H 0.3398 0.7348 0.3306 0.063 Uiso 1 1 calc R
C25 C 0.49779(18) 0.3896(2) 0.40845(15) 0.0474(7) Uani 1 1 d .
H25A H 0.5113 0.4606 0.4326 0.071 Uiso 1 1 calc R
H25B H 0.5349 0.3823 0.3733 0.071 Uiso 1 1 calc R
H25C H 0.5104 0.3276 0.4408 0.071 Uiso 1 1 calc R
C33 C 0.0848(2) 0.3231(2) 0.38404(13) 0.0439(7) Uani 1 1 d .
H33A H 0.1261 0.2671 0.4090 0.053 Uiso 1 1 calc R
H33B H 0.0283 0.2854 0.3639 0.053 Uiso 1 1 calc R
C30 C 0.1103(2) 0.4962(2) 0.33303(13) 0.0410(6) Uani 1 1 d .
H30A H 0.0807 0.5236 0.2878 0.049 Uiso 1 1 calc R
H30B H 0.1678 0.5361 0.3465 0.049 Uiso 1 1 calc R
C32 C 0.0676(2) 0.4145(2) 0.43020(14) 0.0491(7) Uani 1 1 d .
H32A H 0.0148 0.3975 0.4512 0.059 Uiso 1 1 calc R
H32B H 0.1200 0.4265 0.4667 0.059 Uiso 1 1 calc R
C31 C 0.0510(2) 0.5135(3) 0.38520(15) 0.0612(9) Uani 1 1 d .
H31A H 0.0671 0.5832 0.4113 0.073 Uiso 1 1 calc R
H31B H -0.0127 0.5175 0.3631 0.073 Uiso 1 1 calc R

loop_
_atom_site_aniso_label
_atom_site_aniso_U_11
_atom_site_aniso_U_22
_atom_site_aniso_U_33
_atom_site_aniso_U_23
_atom_site_aniso_U_13
_atom_site_aniso_U_12
Zn1 0.02236(12) 0.01983(13) 0.02050(12) 0.00483(9) 0.00250(9) -0.00415(10)
N3 0.0143(8) 0.0157(8) 0.0181(8) 0.0028(6) -0.0004(6) -0.0012(6)
B1 0.0176(10) 0.0148(11) 0.0116(10) -0.0009(8) 0.0010(8) 0.0004(8)
Br1 0.02592(11) 0.02051(11) 0.04250(14) 0.00791(9) 0.00702(10) -0.00350(9)
N2 0.0141(8) 0.0132(8) 0.0175(8) 0.0026(6) 0.0005(6) 0.0001(6)
C1 0.0152(9) 0.0203(11) 0.0268(11) 0.0022(8) 0.0023(8) -0.0023(8)
C2 0.0122(9) 0.0218(11) 0.0270(11) 0.0011(8) -0.0004(8) -0.0012(8)
C16 0.0140(9) 0.0195(10) 0.0239(10) 0.0028(8) 0.0035(8) 0.0035(8)
C19 0.0231(11) 0.0318(12) 0.0213(11) 0.0093(9) 0.0031(9) 0.0042(9)
C3 0.0152(9) 0.0149(10) 0.0209(10) 0.0021(8) 0.0010(8) -0.0015(7)
C12 0.0348(12) 0.0170(11) 0.0256(11) -0.0016(8) 0.0079(9) 0.0021(9)
C8 0.0205(10) 0.0165(10) 0.0276(11) 0.0033(8) 0.0035(8) -0.0023(8)
C15 0.0130(9) 0.0171(10) 0.0214(10) 0.0056(8) 0.0033(7) 0.0024(8)
C17 0.0202(10) 0.0161(10) 0.0327(12) 0.0031(9) 0.0040(9) 0.0025(8)
C11 0.0302(12) 0.0408(14) 0.0223(12) -0.0037(10) 0.0027(10) 0.0011(10)
C20 0.0192(10) 0.0232(11) 0.0212(10) 0.0035(8) 0.0010(8) 0.0027(8)
C28 0.0200(10) 0.0261(12) 0.0344(13) 0.0059(9) -0.0038(9) 0.0033(9)
C23 0.0288(12) 0.0272(12) 0.0292(12) -0.0058(9) 0.0023(10) -0.0018(10)
C21 0.0249(11) 0.0208(11) 0.0210(10) -0.0014(8) 0.0031(8) 0.0014(9)
C4 0.0209(10) 0.0209(11) 0.0228(11) 0.0033(8) 0.0013(8) -0.0005(8)
C18 0.0212(10) 0.0203(11) 0.0366(13) 0.0122(9) 0.0065(9) 0.0044(9)
C7 0.0317(12) 0.0158(11) 0.0368(13) 0.0009(9) 0.0049(10) 0.0023(9)
C9 0.0280(11) 0.0297(12) 0.0198(11) -0.0002(9) 0.0020(9) 0.0030(9)
C5 0.0359(13) 0.0272(12) 0.0239(12) 0.0077(10) -0.0002(10) -0.0003(10)
C24 0.0413(13) 0.0288(12) 0.0192(11) 0.0010(9) -0.0020(10) 0.0028(10)
C6 0.0365(13) 0.0181(11) 0.0373(13) 0.0105(10) -0.0020(11) 0.0044(10)
C29 0.0180(11) 0.0386(14) 0.0556(17) 0.0176(12) -0.0057(11) -0.0048(10)
C27 0.0473(15) 0.0364(14) 0.0275(13) -0.0036(11) -0.0113(11) 0.0113(12)
Si1 0.0161(3) 0.0186(3) 0.0221(3) 0.0030(2) -0.0022(2) 0.0006(2)
N1 0.0148(8) 0.0160(8) 0.0174(8) 0.0037(6) 0.0018(6) 0.0008(6)
O1 0.0509(10) 0.0230(8) 0.0251(8) 0.0028(6) 0.0159(7) -0.0071(7)
C22 0.0354(13) 0.0473(15) 0.0311(13) -0.0094(11) 0.0128(11) -0.0108(12)
C26 0.0482(16) 0.0632(19) 0.0329(15) -0.0155(13) 0.0036(12) 0.0066(14)
C14 0.0436(15) 0.0315(13) 0.0368(14) -0.0067(11) 0.0151(11) 0.0050(11)
C10 0.0281(13) 0.0588(18) 0.0356(14) -0.0125(12) 0.0060(11) -0.0002(12)
C13 0.0426(15) 0.0502(16) 0.0296(14) -0.0053(12) -0.0013(11) 0.0027(13)
C25 0.0417(15) 0.0461(16) 0.0511(17) -0.0086(13) -0.0012(13) -0.0140(13)
C33 0.0668(19) 0.0378(15) 0.0333(14) 0.0034(11) 0.0259(13) -0.0131(13)
C30 0.0626(18) 0.0256(13) 0.0366(14) 0.0044(11) 0.0135(13) 0.0000(12)
C32 0.0621(19) 0.0488(17) 0.0419(16) 0.0037(13) 0.0242(14) 0.0037(14)
C31 0.093(3) 0.0537(19) 0.0405(17) 0.0077(14) 0.0220(17) 0.0259(18)

loop_
_atom_type_symbol
_atom_type_description
_atom_type_scat_dispersion_real
_atom_type_scat_dispersion_imag
_atom_type_scat_source
C C 0.0033 0.0016 'International Tables Vol C Tables 4.2.6.8 and 6.1.1.4'
H H 0.0000 0.0000 'International Tables Vol C Tables 4.2.6.8 and 6.1.1.4'
B B 0.0013 0.0007 'International Tables Vol C Tables 4.2.6.8 and 6.1.1.4'
N N 0.0061 0.0033 'International Tables Vol C Tables 4.2.6.8 and 6.1.1.4'
O O 0.0106 0.0060 'International Tables Vol C Tables 4.2.6.8 and 6.1.1.4'
Si Si 0.0817 0.0704 'International Tables Vol C Tables 4.2.6.8 and 6.1.1.4'
Zn Zn 0.2839 1.4301 'International Tables Vol C Tables 4.2.6.8 and 6.1.1.4'
Br Br -0.2901 2.4595 'International Tables Vol C Tables 4.2.6.8 and 6.1.1.4'

loop_
_geom_angle_atom_site_label_1
_geom_angle_atom_site_label_2
_geom_angle_atom_site_label_3
_geom_angle
N1 Zn1 O1 106.56(7)
N1 Zn1 Br1 147.30(5)
O1 Zn1 Br1 101.02(4)
C2 N3 C15 122.82(16)
C2 N3 B1 109.84(16)
C15 N3 B1 127.12(16)
N1 B1 N3 125.09(18)
N1 B1 N2 132.16(18)
N3 B1 N2 102.75(16)
C1 N2 C3 118.43(15)
C1 N2 B1 108.56(15)
C3 N2 B1 132.43(16)
C2 C1 N2 109.88(17)
C1 C2 N3 108.98(17)
C17 C16 C15 117.96(19)
C17 C16 C21 121.05(19)
C15 C16 C21 120.95(18)
C18 C19 C20 121.1(2)
C4 C3 C8 121.81(18)
C4 C3 N2 119.63(18)
C8 C3 N2 118.54(17)
C8 C12 C14 113.44(19)
C8 C12 C13 110.82(19)
C14 C12 C13 110.21(19)
C7 C8 C3 118.0(2)
C7 C8 C12 121.11(19)
C3 C8 C12 120.89(18)
C20 C15 C16 121.66(18)
C20 C15 N3 119.66(17)
C16 C15 N3 118.67(17)
C18 C17 C16 121.0(2)
C19 C20 C15 117.76(19)
C19 C20 C24 120.25(19)
C15 C20 C24 121.87(18)
C16 C21 C23 113.38(18)
C16 C21 C22 109.41(18)
C23 C21 C22 110.91(18)
C5 C4 C3 117.8(2)
C5 C4 C9 120.28(19)
C3 C4 C9 121.90(18)
C19 C18 C17 120.5(2)
C6 C7 C8 120.9(2)
C4 C9 C10 111.28(19)
C4 C9 C11 112.12(18)
C10 C9 C11 109.81(19)
C6 C5 C4 121.1(2)
C20 C24 C26 112.6(2)
C20 C24 C25 109.9(2)
C26 C24 C25 110.1(2)
C5 C6 C7 120.3(2)
N1 Si1 C28 115.90(9)
N1 Si1 C29 108.33(10)
C28 Si1 C29 104.22(11)
N1 Si1 C27 110.15(10)
C28 Si1 C27 110.58(11)
C29 Si1 C27 107.12(13)
B1 N1 Si1 129.33(14)
B1 N1 Zn1 117.82(13)
Si1 N1 Zn1 109.76(8)
C30 O1 C33 109.53(18)
C30 O1 Zn1 123.56(13)
C33 O1 Zn1 125.62(14)
O1 C33 C32 105.5(2)
O1 C30 C31 105.2(2)
C31 C32 C33 104.1(2)
C32 C31 C30 104.5(2)

loop_
_geom_bond_atom_site_label_1
_geom_bond_atom_site_label_2
_geom_bond_distance
Zn1 N1 1.8921(16)
Zn1 O1 2.0658(16)
Zn1 Br1 2.2904(5)
N3 C2 1.394(2)
N3 C15 1.424(2)
N3 B1 1.444(3)
B1 N1 1.423(3)
B1 N2 1.451(3)
N2 C1 1.405(2)
N2 C3 1.430(2)
C1 C2 1.330(3)
C16 C17 1.390(3)
C16 C15 1.403(3)
C16 C21 1.509(3)
C19 C18 1.368(3)
C19 C20 1.399(3)
C3 C4 1.395(3)
C3 C8 1.404(3)
C12 C8 1.514(3)
C12 C14 1.516(3)
C12 C13 1.521(3)
C8 C7 1.387(3)
C15 C20 1.400(3)
C17 C18 1.379(3)
C11 C9 1.531(3)
C20 C24 1.512(3)
C28 Si1 1.860(2)
C23 C21 1.520(3)
C21 C22 1.530(3)
C4 C5 1.393(3)
C4 C9 1.512(3)
C7 C6 1.379(3)
C9 C10 1.528(3)
C5 C6 1.375(3)
C24 C26 1.519(4)
C24 C25 1.527(3)
C29 Si1 1.864(2)
C27 Si1 1.864(2)
Si1 N1 1.7172(17)
O1 C30 1.451(3)
O1 C33 1.452(3)
C33 C32 1.484(4)
C30 C31 1.509(4)
C32 C31 1.482(4)
